data_2012239
loop_
_publ_author_name
'Elerman, Yal\;c\?in'
'Kara, H\"ulya'
'Prout, Keith'
'Johnston, Andrew'

_publ_section_title
;2-[1-(Hydroxyimino)ethyl]-2,5,5-trimethylperhydropyrimidine--butane-2,3-dione
 monooxime (1/1)
;
_journal_issue 10
_journal_name_full 'Acta Crystallographica Section C'
_journal_page_first 1222
_journal_page_last 1224
_journal_paper_doi 10.1107/S0108270101012926
_journal_volume 57
_journal_year 2001
_chemical_formula_iupac 'C9 H19 N3 O , C4 H7 N O2'
_chemical_formula_moiety 'C9 H19 N3 O , C4 H7 N O2'
_chemical_formula_sum 'C13 H26 N4 O3'
_chemical_formula_weight 286.38
_chemical_name_systematic
;
2-[1-(Hydroxyimino)ethyl]-2,5,5-trimethylperhydropyrimidine-butane-2,3-dione
monoxime (1/1)
;
_space_group_IT_number 2
_symmetry_cell_setting triclinic
_symmetry_space_group_name_Hall '-P 1'
_symmetry_space_group_name_H-M 'P -1'
_cell_angle_alpha 77.095(3)
_cell_angle_beta 86.747(3)
_cell_angle_gamma 67.554(3)
_cell_formula_units_Z 2
_cell_length_a 6.4630(3)
_cell_length_b 8.3080(5)
_cell_length_c 16.3530(9)
_cell_measurement_reflns_used 9950
_cell_measurement_temperature 150
_cell_measurement_theta_max 27
_cell_measurement_theta_min 0
_cell_volume 790.65(8)
_computing_cell_refinement 'DIP2000 software and DENZO'
_computing_data_collection 'DIP2000 software (Enraf-Nonius, 1995) and DENZO (Otwinowski & Minor, 1996)'
_computing_data_reduction 'DIP2000 software and DENZO'
_computing_molecular_graphics 'ORTEP-3 (Farrugia, 1997)'
_computing_publication_material CRYSTALS
_computing_structure_refinement 'CRYSTALS (Watkin et al., 1996)'
_computing_structure_solution 'SIR92 (Altomare et al., 1994)'
_diffrn_ambient_temperature 150
_diffrn_measured_fraction_theta_max .905
_diffrn_measurement_device_type 'Enraf-Nonius DIP2000'
_diffrn_measurement_method \w
_diffrn_radiation_monochromator graphite
_diffrn_radiation_type 'Mo K\a'
_diffrn_radiation_wavelength .71069
_diffrn_reflns_av_R_equivalents .02
_diffrn_reflns_limit_h_max 8
_diffrn_reflns_limit_h_min 0
_diffrn_reflns_limit_k_max 10
_diffrn_reflns_limit_k_min -9
_diffrn_reflns_limit_l_max 20
_diffrn_reflns_limit_l_min -20
_diffrn_reflns_number 9950
_diffrn_reflns_theta_max 26.57
_diffrn_reflns_theta_min .00
_diffrn_standards_decay_% .00
_diffrn_standards_interval_count 0
_diffrn_standards_interval_time 0
_diffrn_standards_number 0
_exptl_absorpt_coefficient_mu .086
_exptl_absorpt_correction_T_max .965
_exptl_absorpt_correction_T_min .950
_exptl_absorpt_correction_type multi-scan
_exptl_absorpt_process_details '(North et al., 1968)'
_exptl_crystal_colour colourless
_exptl_crystal_density_diffrn 1.203
_exptl_crystal_density_meas ?
_exptl_crystal_description block
_exptl_crystal_F_000 312.06
_exptl_crystal_size_max .6
_exptl_crystal_size_mid .4
_exptl_crystal_size_min .4
_refine_diff_density_max .24
_refine_diff_density_min -.26
_refine_ls_extinction_method none
_refine_ls_goodness_of_fit_ref .942
_refine_ls_hydrogen_treatment refall
_refine_ls_number_parameters 263
_refine_ls_number_reflns 2703
_refine_ls_R_factor_gt .045
_refine_ls_shift/su_max .006
_refine_ls_structure_factor_coef F
_refine_ls_weighting_details
;
Chebychev polynomial with 3 parameters (Carruthers & Watkin, 1979),
3.62 1.39 2.47
;
_refine_ls_weighting_scheme calc
_refine_ls_wR_factor_ref .048
_reflns_number_gt 2703
_reflns_number_total 2989
_reflns_threshold_expression I>3\s(I)
_cod_data_source_file bj1033.cif
_cod_data_source_block I
_cod_depositor_comments
;
The following automatic conversions were performed:
'_symmetry_cell_setting' value 'Triclinic' changed to 'triclinic'
according to '/home/saulius/struct/CIF-dictionaries/cif_core.dic'
dictionary named 'cif_core.dic' version 2.4.1 from 2010-06-29.

Automatic conversion script
Id: cif_fix_enum 1527 2010-12-29 10:47:43Z saulius 

The following automatic conversions were performed:

'_symmetry_cell_setting' value 'Triclinic' changed to 'triclinic'
according to /home/saulius/struct/CIF-dictionaries/cif_core.dic
dictionary named 'cif_core.dic' version 2.4.1 from 2010-06-29.

Automatic conversion script
Id: cif_fix_values 1715 2011-07-08 13:25:40Z adriana 

The following automatic conversions were performed:

'_exptl_crystal_density_meas' value 'not measured' was changed to '?'
- the value is perceived as not measured.

Automatic conversion script
Id: cif_fix_values 3008 2015-01-20 13:52:24Z robertas 
;
_cod_database_code 2012239

loop_
_symmetry_equiv_pos_as_xyz
x,y,z
-x,-y,-z

loop_
_atom_site_label
_atom_site_fract_x
_atom_site_fract_y
_atom_site_fract_z
_atom_site_U_iso_or_equiv
_atom_site_adp_type
_atom_site_occupancy
O1 .65024(15) .66126(11) .06487(5) .0235 Uani 1.0000
O2 .27549(16) .32646(12) .41728(5) .0273 Uani 1.0000
O3 .27105(17) .51383(14) .65872(6) .0342 Uani 1.0000
N1 .54651(17) .58632(12) .13235(6) .0191 Uani 1.0000
N2 .36965(17) .41213(13) .25589(6) .0198 Uani 1.0000
N3 .04684(18) .50364(13) .16271(6) .0205 Uani 1.0000
N4 .26012(18) .46414(14) .45491(6) .0237 Uani 1.0000
C1 .3404(2) .62220(14) .11690(7) .0187 Uani 1.0000
C2 .2177(2) .73197(18) .03564(8) .0284 Uani 1.0000
C3 .2154(2) .55804(15) .19176(7) .0186 Uani 1.0000
C4 .4766(2) .24186(15) .22800(8) .0222 Uani 1.0000
C5 .3030(2) .17980(15) .19993(7) .0227 Uani 1.0000
C6 .1473(2) .33454(16) .13426(7) .0232 Uani 1.0000
C7 .0935(2) .71419(17) .23391(9) .0281 Uani 1.0000
C8 .1680(2) .12703(17) .27373(8) .0263 Uani 1.0000
C9 .4235(3) .02104(18) .15906(9) .0336 Uani 1.0000
C10 .2488(2) .55543(18) .58214(8) .0265 Uani 1.0000
C11 .1928(2) .74513(19) .53542(9) .0325 Uani 1.0000
C12 .2726(2) .41425(17) .53552(7) .0243 Uani 1.0000
C13 .3068(3) .23039(19) .58397(8) .0312 Uani 1.0000
H11 .788(4) .628(3) .0895(13) .051(4) Uiso 1.0000
H21 .294(4) .371(3) .3617(14) .051(4) Uiso 1.0000
H31 -.047(3) .499(2) .2050(11) .029(3) Uiso 1.0000
H2 .475(3) .446(2) .2680(10) .029(3) Uiso 1.0000
H111 .232(3) .754(3) .4780(13) .0461(12) Uiso 1.0000
H112 .279(3) .800(2) .5626(11) .0461(12) Uiso 1.0000
H113 .034(4) .803(3) .5398(12) .0461(12) Uiso 1.0000
H131 .363(3) .215(3) .6407(12) .0461(12) Uiso 1.0000
H132 .408(4) .140(3) .5572(12) .0461(12) Uiso 1.0000
H133 .163(4) .215(3) .5927(12) .0461(12) Uiso 1.0000
H81 .051(3) .092(3) .2546(12) .0461(12) Uiso 1.0000
H82 .085(3) .226(3) .3033(12) .0461(12) Uiso 1.0000
H83 .267(3) .030(3) .3144(12) .0461(12) Uiso 1.0000
H41 .570(3) .151(2) .2750(10) .031(2) Uiso 1.0000
H42 .581(3) .250(2) .1820(10) .031(2) Uiso 1.0000
H71 .201(3) .746(3) .2588(12) .0461(12) Uiso 1.0000
H72 -.001(3) .822(3) .1932(12) .0461(12) Uiso 1.0000
H73 -.009(3) .687(3) .2765(12) .0461(12) Uiso 1.0000
H201 .059(4) .771(3) .0434(12) .0461(12) Uiso 1.0000
H202 .262(3) .832(3) .0156(12) .0461(12) Uiso 1.0000
H203 .257(3) .660(3) -.0066(12) .0461(12) Uiso 1.0000
H61 .231(3) .350(2) .0825(11) .031(2) Uiso 1.0000
H62 .017(3) .303(2) .1200(10) .031(2) Uiso 1.0000
H91 .518(3) .049(3) .1112(12) .0461(12) Uiso 1.0000
H92 .520(3) -.083(3) .1986(12) .0461(12) Uiso 1.0000
H93 .308(3) -.016(3) .1384(12) .0461(12) Uiso 1.0000

loop_
_atom_site_aniso_label
_atom_site_aniso_U_11
_atom_site_aniso_U_22
_atom_site_aniso_U_33
_atom_site_aniso_U_12
_atom_site_aniso_U_13
_atom_site_aniso_U_23
O1 .0213(4) .0304(4) .0203(4) -.0141(4) .0041(4) -.0015(3)
O2 .0335(5) .0379(5) .0177(4) -.0205(4) .0028(4) -.0084(4)
O3 .0309(5) .0551(6) .0238(4) -.0201(5) .0021(4) -.0162(4)
N1 .0207(5) .0220(4) .0174(4) -.0114(4) .0039(4) -.0043(3)
N2 .0207(5) .0256(5) .0174(4) -.0128(4) -.0007(4) -.0058(4)
N3 .0172(5) .0232(5) .0234(5) -.0101(4) .0004(4) -.0052(4)
N4 .0192(5) .0348(5) .0209(5) -.0133(4) .0019(4) -.0086(4)
C1 .0205(6) .0189(5) .0187(5) -.0087(4) .0014(5) -.0058(4)
C2 .0249(7) .0339(6) .0249(6) -.0134(5) -.0034(5) .0014(5)
C3 .0182(5) .0211(5) .0197(5) -.0099(4) .0021(5) -.0066(4)
C4 .0195(6) .0227(5) .0226(5) -.0072(4) .0007(5) -.0029(4)
C5 .0258(6) .0215(5) .0235(5) -.0110(5) .0038(5) -.0074(4)
C6 .0265(6) .0251(6) .0225(6) -.0132(5) -.0013(5) -.0072(4)
C7 .0304(7) .0269(6) .0325(6) -.0141(5) .0118(6) -.0144(5)
C8 .0291(7) .0252(6) .0276(6) -.0143(5) .0039(6) -.0051(5)
C9 .0400(8) .0255(6) .0381(7) -.0130(6) .0104(7) -.0137(6)
C10 .0167(6) .0419(7) .0253(6) -.0134(5) .0026(5) -.0124(5)
C11 .0262(7) .0394(7) .0363(7) -.0146(6) .0052(6) -.0141(6)
C12 .0174(6) .0366(7) .0199(5) -.0109(5) .0006(5) -.0070(5)
C13 .0323(7) .0368(7) .0214(6) -.0113(6) .0016(6) -.0035(5)

loop_
_atom_type_symbol
_atom_type_scat_dispersion_real
_atom_type_scat_dispersion_imag
_atom_type_scat_source
'C   ' .0020 .0020 International_Tables_Vol_IV_Table_2.2B
'H   ' .0000 .0000 International_Tables_Vol_IV_Table_2.2B
'O   ' .0080 .0060 International_Tables_Vol_IV_Table_2.2B
'N   ' .0040 .0030 International_Tables_Vol_IV_Table_2.2B

loop_
_geom_angle_atom_site_label_1
_geom_angle_atom_site_label_2
_geom_angle_atom_site_label_3
_geom_angle
_geom_angle_publ_flag
N1 O1 H11 99.1(13) no
N4 O2 H21 102.7(12) no
O1 N1 C1 113.06(9) yes
C3 N2 C4 113.52(8) yes
C3 N2 H2 108.2(10) no
C4 N2 H2 108.4(11) no
C3 N3 C6 112.50(10) yes
C3 N3 H31 106.8(10) no
C6 N3 H31 112.9(10) no
O2 N4 C12 111.60(10) yes
N1 C1 C3 114.66(9) yes
N1 C1 C2 124.41(11) yes
C3 C1 C2 120.70(10) no
N2 C3 C7 107.16(9) yes
N2 C3 C1 112.22(9) yes
N2 C4 C5 111.80(10) yes
N3 C3 N2 110.88(9) yes
N3 C3 C1 110.26(9) yes
N3 C3 C7 107.90(10) yes
N3 C6 C5 113.85(9) yes
N4 C12 C10 115.69(11) yes
N4 C12 C13 125.26(12) no
C1 C3 C7 108.25(9) no
O3 C10 C11 121.16(12) yes
O3 C10 C12 118.67(12) yes
C11 C10 C12 120.15(11) no
C10 C11 H111 112.7(11) no
C10 C11 H112 109.0(11) no
H111 C11 H112 107.6(15) no
C10 C11 H113 105.4(11) no
H111 C11 H113 110.4(17) no
H112 C11 H113 111.9(15) no
C10 C12 C13 119.05(11) no
C8 C5 C4 111.60(10) no
C8 C5 C6 110.10(10) no
C4 C5 C6 107.24(9) no
C8 C5 C9 110.00(10) no
C4 C5 C9 108.92(11) no
C6 C5 C9 108.90(10) no
C12 C13 H131 108.8(11) no
C12 C13 H132 112.3(11) no
H131 C13 H132 110.5(16) no
C12 C13 H133 110.8(11) no
H131 C13 H133 104.3(16) no
H132 C13 H133 109.8(16) no
C5 C8 H81 111.2(11) no
C5 C8 H82 113.9(11) no
H81 C8 H82 105.0(16) no
C5 C8 H83 109.4(12) no
H81 C8 H83 109.8(16) no
H82 C8 H83 107.3(15) no
N2 C4 H41 108.1(9) no
C5 C4 H41 109.7(9) no
N2 C4 H42 112.2(9) no
C5 C4 H42 108.8(9) no
H41 C4 H42 106.0(13) no
C3 C7 H71 110.1(12) no
C3 C7 H72 111.9(11) no
H71 C7 H72 107.0(16) no
C3 C7 H73 111.9(11) no
H71 C7 H73 110.3(16) no
H72 C7 H73 105.4(16) no
C1 C2 H201 109.8(11) no
C1 C2 H202 109.9(11) no
H201 C2 H202 111.1(16) no
C1 C2 H203 109.4(11) no
H201 C2 H203 109.0(16) no
H202 C2 H203 107.6(16) no
N3 C6 H61 110.4(9) no
C5 C6 H61 108.8(10) no
N3 C6 H62 106.5(9) no
C5 C6 H62 108.9(9) no
H61 C6 H62 108.3(13) no
C5 C9 H91 112.7(11) no
C5 C9 H92 112.6(11) no
H91 C9 H92 107.3(16) no
C5 C9 H93 108.8(11) no
H91 C9 H93 109.6(15) no
H92 C9 H93 105.6(15) no

loop_
_geom_bond_atom_site_label_1
_geom_bond_atom_site_label_2
_geom_bond_site_symmetry_1
_geom_bond_site_symmetry_2
_geom_bond_distance
_geom_bond_publ_flag
O1 N1 . . 1.4081(12) yes
O1 H11 . . .91(2) no
O2 N4 . . 1.3848(13) yes
O2 H21 . . .92(2) no
O3 C10 . . 1.2237(16) yes
N1 C1 . . 1.2759(16) yes
N2 C3 . . 1.4803(14) yes
N2 C4 . . 1.4808(15) yes
N2 H2 . . .879(18) no
N3 C3 . . 1.4654(14) yes
N3 C6 . . 1.4740(15) yes
N3 H31 . . .898(18) no
N4 C12 . . 1.2879(16) yes
C1 C2 . . 1.5010(16) yes
C3 C1 . . 1.5366(16) yes
C5 C4 . . 1.5301(16) yes
C5 C6 . . 1.5286(16) yes
C3 C7 . . 1.5284(16) no
C10 C11 . . 1.5023(19) no
C10 C12 . . 1.4930(17) yes
C11 H111 . . .95(2) no
C11 H112 . . 1.016(19) no
C11 H113 . . .96(2) no
C12 C13 . . 1.4938(19) no
C5 C8 . . 1.5320(17) no
C5 C9 . . 1.5306(17) no
C13 H131 . . .980(19) no
C13 H132 . . .96(2) no
C13 H133 . . .98(2) no
C8 H81 . . 1.00(2) no
C8 H82 . . 1.00(2) no
C8 H83 . . .96(2) no
C4 H41 . . .989(17) no
C4 H42 . . .995(18) no
C7 H71 . . .97(2) no
C7 H72 . . .99(2) no
C7 H73 . . .98(2) no
C2 H201 . . .96(2) no
C2 H202 . . .97(2) no
C2 H203 . . .975(19) no
C6 H61 . . .990(17) no
C6 H62 . . 1.024(17) no
C9 H91 . . 1.01(2) no
C9 H92 . . .97(2) no
C9 H93 . . 1.01(2) no

loop_
_geom_hbond_atom_site_label_D
_geom_hbond_atom_site_label_H
_geom_hbond_atom_site_label_A
_geom_hbond_site_symmetry_A
_geom_hbond_distance_DH
_geom_hbond_distance_HA
_geom_hbond_distance_DA
_geom_hbond_angle_DHA
_geom_hbond_publ_flag
N2 H2 N1 . .88(2) 2.37(2) 2.6791(15) 101.0(10) y
N2 H2 O3 2_666 .88(2) 2.25(2) 3.0924(16) 161.0(10) y
O1 H11 N3 1_655 .91(3) 1.91(2) 2.7949(15) 162(2) y
O2 H21 N2 . .92(2) 1.77(2) 2.6743(13) 168(2) y
C6 H61 O1 2_665 .99(2) 2.50(2) 3.4377(14) 159(2) y
C11 H111 N4 . .95(2) 2.46(2) 2.8115(18) 102(2) y
C13 H131 O3 . .98(2) 2.40(2) 2.8162(19) 105(2) y

loop_
_geom_torsion_atom_site_label_1
_geom_torsion_atom_site_label_2
_geom_torsion_atom_site_label_3
_geom_torsion_atom_site_label_4
_geom_torsion
_geom_torsion_publ_flag
O1 N1 C1 C2 .22(16) ?
O1 N1 C1 C3 -174.46(9) ?
C4 N2 C3 N3 54.24(13) ?
C4 N2 C3 C1 -69.57(13) y
C4 N2 C3 C7 171.73(11) ?
C3 N2 C4 C5 -56.05(14) y
C6 N3 C3 N2 -52.95(12) ?
C6 N3 C3 C1 71.98(12) y
C6 N3 C3 C7 -170.00(10) ?
C3 N3 C6 C5 55.30(14) y
N1 C1 C3 N2 -21.58(14) ?
N1 C1 C3 N3 -145.73(10) ?
N1 C1 C3 C7 96.47(12) ?
C2 C1 C3 N2 163.52(11) ?
C2 C1 C3 N3 39.37(14) ?
C2 C1 C3 C7 -78.42(14) ?
N2 C4 C5 C6 53.34(13) ?
N2 C4 C5 C8 -67.33(13) ?
N2 C4 C5 C9 171.02(10) ?
C4 C5 C6 N3 -53.79(14) ?
C8 C5 C6 N3 67.81(14) y
C9 C5 C6 N3 -171.49(12) ?
O2 N4 C12 C10 -177.73(11) y
O2 N4 C12 C13 1.9(2) ?
O3 C10 C12 N4 -176.18(14) y
O3 C10 C12 C13 4.2(2) ?
C11 C10 C12 N4 5.37(19) ?
C11 C10 C12 C13 -174.25(14) y

loop_
_cod_related_entry_id
_cod_related_entry_database
_cod_related_entry_code
1 ChemSpider 21182033
